data_4065917
loop_
_publ_author_name
'C\'ampora, Juan'
'Palma, Pilar'
'P\'erez, Carmen M.'
'Rodr\'iguez-Delgado, Antonio'
'\'Alvarez, Eleuterio'
'Guti\'errez-Puebla, Enrique'

_publ_section_title
;
 Synthesis and Reactions of Manganese(II) Dialkyl Complexes Containing
 Monodentate and Bidentate Nitrogen Ligands
;
_journal_issue 13
_journal_name_full Organometallics
_journal_page_first 2960
_journal_paper_doi 10.1021/om100190g
_journal_volume 29
_journal_year 2010
_chemical_formula_moiety 'C30 H34 Mn N2'
_chemical_formula_sum 'C30 H34 Mn N2'
_chemical_formula_weight 477.53
_chemical_name_systematic
; 
 ? 
;
_space_group_IT_number 2
_symmetry_cell_setting triclinic
_symmetry_space_group_name_Hall '-P 1'
_symmetry_space_group_name_H-M 'P -1'
_atom_sites_solution_hydrogens geom
_atom_sites_solution_primary direct
_atom_sites_solution_secondary difmap
_audit_creation_method SHELXL-97
_cell_angle_alpha 82.4880(13)
_cell_angle_beta 64.9180(13)
_cell_angle_gamma 64.1140(14)
_cell_formula_units_Z 2
_cell_length_a 11.1277(9)
_cell_length_b 11.1305(9)
_cell_length_c 12.8196(10)
_cell_measurement_reflns_used 3794
_cell_measurement_temperature 173(2)
_cell_measurement_theta_max 57.267
_cell_measurement_theta_min 4.464
_cell_volume 1290.90(18)
_computing_cell_refinement 'SAINT+ v. 6.04 (Bruker-AXS, 2001)'
_computing_data_collection 'SMART v. 5.625 (Bruker-AXS, 2001)'
_computing_data_reduction 'SAINT+ v. 6.04 (Bruker-AXS, 2001)'
_computing_molecular_graphics 'xp program, SHELXTL v. 6.10, BRUKER, 2000'
_computing_publication_material 'XCIF program, SHELXTL v. 6.10, Bruker, 2000'
_computing_structure_refinement 'SHELXL-97 (Sheldrick, 1997)'
_computing_structure_solution 'SHELXS-97 (Sheldrick, 1990)'
_diffrn_ambient_temperature 173(2)
_diffrn_measured_fraction_theta_full 0.980
_diffrn_measured_fraction_theta_max 0.980
_diffrn_measurement_device_type 'BRUKER SMART 3-circle with CCD system'
_diffrn_measurement_method '\w scans with narrow frames'
_diffrn_radiation_monochromator graphite
_diffrn_radiation_source 'fine-focus sealed tube'
_diffrn_radiation_type MoK\a
_diffrn_radiation_wavelength 0.71073
_diffrn_reflns_av_R_equivalents 0.0149
_diffrn_reflns_av_sigmaI/netI 0.0310
_diffrn_reflns_limit_h_max 15
_diffrn_reflns_limit_h_min -9
_diffrn_reflns_limit_k_max 14
_diffrn_reflns_limit_k_min -11
_diffrn_reflns_limit_l_max 16
_diffrn_reflns_limit_l_min -15
_diffrn_reflns_number 8041
_diffrn_reflns_theta_full 25.00
_diffrn_reflns_theta_max 28.90
_diffrn_reflns_theta_min 1.76
_diffrn_standards_decay_% 0
_exptl_absorpt_coefficient_mu 0.531
_exptl_absorpt_correction_T_max 0.8700
_exptl_absorpt_correction_T_min 0.7242
_exptl_absorpt_correction_type multi-scan
_exptl_absorpt_process_details
; 
 SADABS v. 2.03: Area-Detector Absorption Correction.
 (1997-2001) Bruker-AXS within SAINT+ package, v. 6.04
;
_exptl_crystal_colour red
_exptl_crystal_density_diffrn 1.229
_exptl_crystal_density_method 'not measured'
_exptl_crystal_description prism
_exptl_crystal_F_000 506
_exptl_crystal_size_max 0.50
_exptl_crystal_size_mid 0.45
_exptl_crystal_size_min 0.27
_refine_diff_density_max 0.293
_refine_diff_density_min -0.225
_refine_diff_density_rms 0.040
_refine_ls_extinction_method none
_refine_ls_goodness_of_fit_ref 1.056
_refine_ls_hydrogen_treatment constr
_refine_ls_matrix_type full
_refine_ls_number_parameters 302
_refine_ls_number_reflns 5644
_refine_ls_number_restraints 0
_refine_ls_restrained_S_all 1.056
_refine_ls_R_factor_all 0.0395
_refine_ls_R_factor_gt 0.0332
_refine_ls_shift/su_max 0.000
_refine_ls_shift/su_mean 0.000
_refine_ls_structure_factor_coef Fsqd
_refine_ls_weighting_details 'calc w=1/[\s^2^(Fo^2^)+(0.0399P)^2^+0.2289P] where P=(Fo^2^+2Fc^2^)/3'
_refine_ls_weighting_scheme calc
_refine_ls_wR_factor_gt 0.0806
_refine_ls_wR_factor_ref 0.0839
_reflns_number_gt 4951
_reflns_number_total 6644
_reflns_threshold_expression >2sigma(I)
_cod_data_source_file om100190g_si_001.cif
_cod_data_source_block 11
_cod_depositor_comments
;
The following automatic conversions were performed:

'_symmetry_cell_setting' value 'Triclinic' changed to 'triclinic'
according to /home/saulius/struct/CIF-dictionaries/cif_core.dic
dictionary named 'cif_core.dic' version 2.4.1 from 2010-06-29.

Automatic conversion script
Id: cif_fix_values 1715 2011-07-08 13:25:40Z adriana 
;
_cod_original_sg_symbol_H-M P-1
_cod_database_code 4065917

loop_
_symmetry_equiv_pos_as_xyz
'x, y, z'
'-x, -y, -z'

loop_
_atom_site_label
_atom_site_type_symbol
_atom_site_fract_x
_atom_site_fract_y
_atom_site_fract_z
_atom_site_U_iso_or_equiv
_atom_site_adp_type
_atom_site_occupancy
_atom_site_symmetry_multiplicity
_atom_site_calc_flag
_atom_site_refinement_flags
Mn1 Mn 0.53182(2) 0.30349(2) 0.328096(19) 0.02900(8) Uani 1 1 d .
N1 N 0.63680(13) 0.08557(12) 0.27999(10) 0.0274(3) Uani 1 1 d .
N2 N 0.57728(13) 0.20033(12) 0.47555(10) 0.0291(3) Uani 1 1 d .
C1 C 0.67693(15) 0.00129(14) 0.35741(12) 0.0262(3) Uani 1 1 d .
C2 C 0.74823(18) -0.13648(15) 0.33365(14) 0.0360(3) Uani 1 1 d .
H2 H 0.7742 -0.1942 0.3895 0.043 Uiso 1 1 calc R
C3 C 0.78094(19) -0.18876(16) 0.22830(16) 0.0427(4) Uani 1 1 d .
H3 H 0.8301 -0.2828 0.2107 0.051 Uiso 1 1 calc R
C4 C 0.74153(19) -0.10328(17) 0.14896(15) 0.0402(4) Uani 1 1 d .
H4 H 0.7640 -0.1371 0.0755 0.048 Uiso 1 1 calc R
C5 C 0.66880(17) 0.03250(16) 0.17822(13) 0.0344(3) Uani 1 1 d .
H5 H 0.6400 0.0912 0.1238 0.041 Uiso 1 1 calc R
C6 C 0.64046(15) 0.06548(14) 0.46757(12) 0.0262(3) Uani 1 1 d .
C7 C 0.66697(18) -0.00635(16) 0.55866(13) 0.0346(3) Uani 1 1 d .
H7 H 0.7106 -0.1014 0.5523 0.042 Uiso 1 1 calc R
C8 C 0.6295(2) 0.06147(18) 0.65834(14) 0.0411(4) Uani 1 1 d .
H8 H 0.6463 0.0136 0.7215 0.049 Uiso 1 1 calc R
C9 C 0.5675(2) 0.19908(18) 0.66554(14) 0.0430(4) Uani 1 1 d .
H9 H 0.5422 0.2478 0.7329 0.052 Uiso 1 1 calc R
C10 C 0.54302(19) 0.26455(16) 0.57282(14) 0.0383(4) Uani 1 1 d .
H10 H 0.4999 0.3596 0.5778 0.046 Uiso 1 1 calc R
C11 C 0.29770(17) 0.39337(15) 0.38405(14) 0.0352(3) Uani 1 1 d .
H11A H 0.2631 0.3221 0.4109 0.042 Uiso 1 1 calc R
H11B H 0.2535 0.4567 0.4514 0.042 Uiso 1 1 calc R
C12 C 0.23901(17) 0.46892(16) 0.29360(16) 0.0390(4) Uani 1 1 d .
C13 C 0.2786(2) 0.58859(18) 0.2610(2) 0.0560(5) Uani 1 1 d .
H13A H 0.3852 0.5566 0.2302 0.084 Uiso 1 1 calc R
H13B H 0.2319 0.6492 0.3296 0.084 Uiso 1 1 calc R
H13C H 0.2440 0.6365 0.2023 0.084 Uiso 1 1 calc R
C14 C 0.0704(2) 0.5267(2) 0.3411(2) 0.0597(6) Uani 1 1 d .
H14A H 0.0386 0.5715 0.2803 0.090 Uiso 1 1 calc R
H14B H 0.0261 0.5914 0.4065 0.090 Uiso 1 1 calc R
H14C H 0.0395 0.4539 0.3668 0.090 Uiso 1 1 calc R
C15 C 0.30820(17) 0.37072(15) 0.18994(14) 0.0338(3) Uani 1 1 d .
C16 C 0.25705(19) 0.27484(18) 0.19465(15) 0.0405(4) Uani 1 1 d .
H16 H 0.1772 0.2732 0.2626 0.049 Uiso 1 1 calc R
C17 C 0.3186(2) 0.18239(19) 0.10393(16) 0.0477(4) Uani 1 1 d .
H17 H 0.2810 0.1187 0.1100 0.057 Uiso 1 1 calc R
C18 C 0.4350(2) 0.1824(2) 0.00426(16) 0.0524(5) Uani 1 1 d .
H18 H 0.4772 0.1198 -0.0590 0.063 Uiso 1 1 calc R
C19 C 0.4893(2) 0.2748(2) -0.00213(15) 0.0524(5) Uani 1 1 d .
H19 H 0.5702 0.2748 -0.0699 0.063 Uiso 1 1 calc R
C20 C 0.42699(19) 0.36735(18) 0.08894(15) 0.0429(4) Uani 1 1 d .
H20 H 0.4660 0.4301 0.0826 0.051 Uiso 1 1 calc R
C21 C 0.66970(18) 0.40726(15) 0.25328(15) 0.0379(4) Uani 1 1 d .
H21A H 0.6180 0.4861 0.2181 0.046 Uiso 1 1 calc R
H21B H 0.6752 0.4419 0.3177 0.046 Uiso 1 1 calc R
C22 C 0.82801(17) 0.33579(16) 0.16202(14) 0.0344(3) Uani 1 1 d .
C23 C 0.8223(2) 0.3077(2) 0.05094(15) 0.0494(5) Uani 1 1 d .
H23A H 0.9222 0.2653 -0.0089 0.074 Uiso 1 1 calc R
H23B H 0.7669 0.3920 0.0249 0.074 Uiso 1 1 calc R
H23C H 0.7742 0.2477 0.0657 0.074 Uiso 1 1 calc R
C24 C 0.9115(2) 0.42448(19) 0.13328(19) 0.0520(5) Uani 1 1 d .
H24A H 0.9156 0.4453 0.2033 0.078 Uiso 1 1 calc R
H24B H 0.8606 0.5078 0.1034 0.078 Uiso 1 1 calc R
H24C H 1.0113 0.3766 0.0749 0.078 Uiso 1 1 calc R
C25 C 0.91090(16) 0.20718(15) 0.20873(13) 0.0310(3) Uani 1 1 d .
C26 C 0.98254(18) 0.08171(17) 0.15090(16) 0.0418(4) Uani 1 1 d .
H26 H 0.9815 0.0739 0.0784 0.050 Uiso 1 1 calc R
C27 C 1.0557(2) -0.03257(18) 0.1968(2) 0.0537(5) Uani 1 1 d .
H27 H 1.1031 -0.1172 0.1558 0.064 Uiso 1 1 calc R
C28 C 1.0598(2) -0.02375(19) 0.3005(2) 0.0563(5) Uani 1 1 d .
H28 H 1.1098 -0.1019 0.3318 0.068 Uiso 1 1 calc R
C29 C 0.9910(2) 0.0991(2) 0.35906(17) 0.0493(5) Uani 1 1 d .
H29 H 0.9942 0.1058 0.4309 0.059 Uiso 1 1 calc R
C30 C 0.91713(18) 0.21321(17) 0.31411(14) 0.0376(4) Uani 1 1 d .
H30 H 0.8697 0.2973 0.3560 0.045 Uiso 1 1 calc R

loop_
_atom_site_aniso_label
_atom_site_aniso_U_11
_atom_site_aniso_U_22
_atom_site_aniso_U_33
_atom_site_aniso_U_23
_atom_site_aniso_U_13
_atom_site_aniso_U_12
Mn1 0.02599(12) 0.02419(12) 0.02973(12) 0.00483(8) -0.01125(9) -0.00570(9)
N1 0.0259(6) 0.0287(6) 0.0273(6) 0.0030(5) -0.0118(5) -0.0107(5)
N2 0.0293(6) 0.0256(6) 0.0273(6) 0.0013(5) -0.0099(5) -0.0090(5)
C1 0.0218(7) 0.0260(7) 0.0289(7) 0.0034(5) -0.0100(6) -0.0093(5)
C2 0.0403(9) 0.0256(7) 0.0423(9) 0.0042(6) -0.0221(7) -0.0097(6)
C3 0.0441(10) 0.0277(8) 0.0523(10) -0.0072(7) -0.0219(8) -0.0072(7)
C4 0.0408(9) 0.0434(9) 0.0368(8) -0.0083(7) -0.0162(7) -0.0151(8)
C5 0.0354(8) 0.0381(8) 0.0321(8) 0.0024(6) -0.0163(7) -0.0152(7)
C6 0.0224(7) 0.0274(7) 0.0278(7) 0.0041(5) -0.0100(6) -0.0108(6)
C7 0.0388(9) 0.0313(8) 0.0363(8) 0.0095(6) -0.0204(7) -0.0141(7)
C8 0.0490(10) 0.0480(10) 0.0321(8) 0.0121(7) -0.0222(8) -0.0228(8)
C9 0.0516(11) 0.0491(10) 0.0299(8) -0.0014(7) -0.0163(8) -0.0221(8)
C10 0.0446(9) 0.0315(8) 0.0330(8) -0.0011(6) -0.0133(7) -0.0130(7)
C11 0.0296(8) 0.0296(8) 0.0381(8) 0.0007(6) -0.0126(7) -0.0064(6)
C12 0.0294(8) 0.0296(8) 0.0535(10) 0.0053(7) -0.0212(7) -0.0054(6)
C13 0.0627(13) 0.0284(8) 0.0826(15) 0.0155(9) -0.0448(12) -0.0131(8)
C14 0.0302(9) 0.0581(12) 0.0724(14) -0.0064(10) -0.0230(9) 0.0016(8)
C15 0.0295(8) 0.0333(8) 0.0407(8) 0.0141(7) -0.0207(7) -0.0122(6)
C16 0.0371(9) 0.0478(10) 0.0415(9) 0.0123(8) -0.0175(8) -0.0233(8)
C17 0.0582(12) 0.0518(11) 0.0493(10) 0.0113(9) -0.0313(9) -0.0303(9)
C18 0.0606(12) 0.0609(12) 0.0371(9) 0.0062(9) -0.0285(9) -0.0198(10)
C19 0.0451(10) 0.0694(13) 0.0347(9) 0.0184(9) -0.0137(8) -0.0242(10)
C20 0.0401(9) 0.0458(10) 0.0454(9) 0.0195(8) -0.0200(8) -0.0226(8)
C21 0.0342(8) 0.0253(7) 0.0473(9) 0.0047(7) -0.0162(7) -0.0078(6)
C22 0.0307(8) 0.0325(8) 0.0385(8) 0.0093(6) -0.0141(7) -0.0142(6)
C23 0.0433(10) 0.0621(12) 0.0374(9) 0.0100(8) -0.0172(8) -0.0189(9)
C24 0.0482(11) 0.0454(10) 0.0683(12) 0.0250(9) -0.0256(10) -0.0290(9)
C25 0.0229(7) 0.0313(7) 0.0372(8) 0.0046(6) -0.0101(6) -0.0128(6)
C26 0.0343(9) 0.0371(9) 0.0500(10) -0.0034(7) -0.0152(8) -0.0121(7)
C27 0.0425(10) 0.0286(9) 0.0826(15) -0.0032(9) -0.0258(10) -0.0069(8)
C28 0.0453(11) 0.0370(10) 0.0881(16) 0.0205(10) -0.0358(11) -0.0151(8)
C29 0.0485(11) 0.0532(11) 0.0532(11) 0.0193(9) -0.0290(9) -0.0240(9)
C30 0.0346(8) 0.0346(8) 0.0407(9) 0.0028(7) -0.0138(7) -0.0139(7)

loop_
_atom_type_symbol
_atom_type_description
_atom_type_scat_dispersion_real
_atom_type_scat_dispersion_imag
_atom_type_scat_source
C C 0.0033 0.0016 'International Tables Vol C Tables 4.2.6.8 and 6.1.1.4'
H H 0.0000 0.0000 'International Tables Vol C Tables 4.2.6.8 and 6.1.1.4'
N N 0.0061 0.0033 'International Tables Vol C Tables 4.2.6.8 and 6.1.1.4'
Mn Mn 0.3368 0.7283 'International Tables Vol C Tables 4.2.6.8 and 6.1.1.4'

loop_
_geom_angle_atom_site_label_1
_geom_angle_atom_site_label_2
_geom_angle_atom_site_label_3
_geom_angle
C21 Mn1 C11 125.19(6)
C21 Mn1 N2 107.45(6)
C11 Mn1 N2 106.84(5)
C21 Mn1 N1 116.34(5)
C11 Mn1 N1 113.62(5)
N2 Mn1 N1 73.60(4)
C5 N1 C1 118.14(13)
C5 N1 Mn1 124.69(10)
C1 N1 Mn1 117.10(9)
C10 N2 C6 118.57(13)
C10 N2 Mn1 123.64(10)
C6 N2 Mn1 117.78(9)
N1 C1 C2 121.47(14)
N1 C1 C6 115.78(12)
C2 C1 C6 122.74(13)
C3 C2 C1 119.41(15)
C3 C2 H2 120.3
C1 C2 H2 120.3
C4 C3 C2 119.26(15)
C4 C3 H3 120.4
C2 C3 H3 120.4
C3 C4 C5 118.67(15)
C3 C4 H4 120.7
C5 C4 H4 120.7
N1 C5 C4 123.03(15)
N1 C5 H5 118.5
C4 C5 H5 118.5
N2 C6 C7 121.05(14)
N2 C6 C1 115.69(12)
C7 C6 C1 123.26(13)
C8 C7 C6 119.48(15)
C8 C7 H7 120.3
C6 C7 H7 120.3
C9 C8 C7 119.39(15)
C9 C8 H8 120.3
C7 C8 H8 120.3
C8 C9 C10 118.42(16)
C8 C9 H9 120.8
C10 C9 H9 120.8
N2 C10 C9 123.06(15)
N2 C10 H10 118.5
C9 C10 H10 118.5
C12 C11 Mn1 116.41(11)
C12 C11 H11A 108.2
Mn1 C11 H11A 108.2
C12 C11 H11B 108.2
Mn1 C11 H11B 108.2
H11A C11 H11B 107.3
C15 C12 C13 112.06(15)
C15 C12 C14 109.54(15)
C13 C12 C14 106.55(15)
C15 C12 C11 107.84(12)
C13 C12 C11 108.47(14)
C14 C12 C11 112.44(15)
C12 C13 H13A 109.5
C12 C13 H13B 109.5
H13A C13 H13B 109.5
C12 C13 H13C 109.5
H13A C13 H13C 109.5
H13B C13 H13C 109.5
C12 C14 H14A 109.5
C12 C14 H14B 109.5
H14A C14 H14B 109.5
C12 C14 H14C 109.5
H14A C14 H14C 109.5
H14B C14 H14C 109.5
C20 C15 C16 116.56(16)
C20 C15 C12 123.03(15)
C16 C15 C12 120.36(14)
C17 C16 C15 122.19(16)
C17 C16 H16 118.9
C15 C16 H16 118.9
C16 C17 C18 120.05(18)
C16 C17 H17 120.0
C18 C17 H17 120.0
C19 C18 C17 118.99(19)
C19 C18 H18 120.5
C17 C18 H18 120.5
C18 C19 C20 120.71(17)
C18 C19 H19 119.6
C20 C19 H19 119.6
C19 C20 C15 121.49(17)
C19 C20 H20 119.3
C15 C20 H20 119.3
C22 C21 Mn1 121.02(11)
C22 C21 H21A 107.1
Mn1 C21 H21A 107.1
C22 C21 H21B 107.1
Mn1 C21 H21B 107.1
H21A C21 H21B 106.8
C23 C22 C25 112.05(14)
C23 C22 C21 108.51(14)
C25 C22 C21 109.48(13)
C23 C22 C24 107.65(15)
C25 C22 C24 107.74(13)
C21 C22 C24 111.43(14)
C22 C23 H23A 109.5
C22 C23 H23B 109.5
H23A C23 H23B 109.5
C22 C23 H23C 109.5
H23A C23 H23C 109.5
H23B C23 H23C 109.5
C22 C24 H24A 109.5
C22 C24 H24B 109.5
H24A C24 H24B 109.5
C22 C24 H24C 109.5
H24A C24 H24C 109.5
H24B C24 H24C 109.5
C26 C25 C30 116.93(15)
C26 C25 C22 123.36(15)
C30 C25 C22 119.72(14)
C27 C26 C25 121.48(18)
C27 C26 H26 119.3
C25 C26 H26 119.3
C28 C27 C26 120.34(18)
C28 C27 H27 119.8
C26 C27 H27 119.8
C27 C28 C29 119.43(17)
C27 C28 H28 120.3
C29 C28 H28 120.3
C28 C29 C30 120.47(19)
C28 C29 H29 119.8
C30 C29 H29 119.8
C29 C30 C25 121.34(16)
C29 C30 H30 119.3
C25 C30 H30 119.3

loop_
_geom_bond_atom_site_label_1
_geom_bond_atom_site_label_2
_geom_bond_distance
Mn1 C21 2.1490(17)
Mn1 C11 2.1518(15)
Mn1 N2 2.2099(12)
Mn1 N1 2.2214(12)
N1 C5 1.3423(19)
N1 C1 1.3531(18)
N2 C10 1.343(2)
N2 C6 1.3474(18)
C1 C2 1.389(2)
C1 C6 1.481(2)
C2 C3 1.378(2)
C2 H2 0.9500
C3 C4 1.376(2)
C3 H3 0.9500
C4 C5 1.379(2)
C4 H4 0.9500
C5 H5 0.9500
C6 C7 1.390(2)
C7 C8 1.379(2)
C7 H7 0.9500
C8 C9 1.375(2)
C8 H8 0.9500
C9 C10 1.376(2)
C9 H9 0.9500
C10 H10 0.9500
C11 C12 1.545(2)
C11 H11A 0.9900
C11 H11B 0.9900
C12 C15 1.527(2)
C12 C13 1.534(2)
C12 C14 1.544(2)
C13 H13A 0.9800
C13 H13B 0.9800
C13 H13C 0.9800
C14 H14A 0.9800
C14 H14B 0.9800
C14 H14C 0.9800
C15 C20 1.394(2)
C15 C16 1.397(2)
C16 C17 1.379(3)
C16 H16 0.9500
C17 C18 1.381(3)
C17 H17 0.9500
C18 C19 1.381(3)
C18 H18 0.9500
C19 C20 1.382(3)
C19 H19 0.9500
C20 H20 0.9500
C21 C22 1.542(2)
C21 H21A 0.9900
C21 H21B 0.9900
C22 C23 1.530(2)
C22 C25 1.533(2)
C22 C24 1.546(2)
C23 H23A 0.9800
C23 H23B 0.9800
C23 H23C 0.9800
C24 H24A 0.9800
C24 H24B 0.9800
C24 H24C 0.9800
C25 C26 1.390(2)
C25 C30 1.393(2)
C26 C27 1.390(3)
C26 H26 0.9500
C27 C28 1.368(3)
C27 H27 0.9500
C28 C29 1.373(3)
C28 H28 0.9500
C29 C30 1.386(2)
C29 H29 0.9500
C30 H30 0.9500

loop_
_geom_torsion_atom_site_label_1
_geom_torsion_atom_site_label_2
_geom_torsion_atom_site_label_3
_geom_torsion_atom_site_label_4
_geom_torsion
C21 Mn1 N1 C5 -76.08(13)
C11 Mn1 N1 C5 80.62(13)
N2 Mn1 N1 C5 -177.79(13)
C21 Mn1 N1 C1 100.79(11)
C11 Mn1 N1 C1 -102.52(11)
N2 Mn1 N1 C1 -0.93(10)
C21 Mn1 N2 C10 67.55(13)
C11 Mn1 N2 C10 -69.03(14)
N1 Mn1 N2 C10 -179.35(13)
C21 Mn1 N2 C6 -113.71(11)
C11 Mn1 N2 C6 109.71(11)
N1 Mn1 N2 C6 -0.61(10)
C5 N1 C1 C2 -0.5(2)
Mn1 N1 C1 C2 -177.58(11)
C5 N1 C1 C6 179.28(13)
Mn1 N1 C1 C6 2.21(16)
N1 C1 C2 C3 1.0(2)
C6 C1 C2 C3 -178.79(15)
C1 C2 C3 C4 -0.3(3)
C2 C3 C4 C5 -0.7(3)
C1 N1 C5 C4 -0.6(2)
Mn1 N1 C5 C4 176.22(12)
C3 C4 C5 N1 1.2(3)
C10 N2 C6 C7 1.4(2)
Mn1 N2 C6 C7 -177.38(11)
C10 N2 C6 C1 -179.27(13)
Mn1 N2 C6 C1 1.93(16)
N1 C1 C6 N2 -2.72(19)
C2 C1 C6 N2 177.06(14)
N1 C1 C6 C7 176.57(13)
C2 C1 C6 C7 -3.6(2)
N2 C6 C7 C8 -0.7(2)
C1 C6 C7 C8 -179.96(14)
C6 C7 C8 C9 -0.5(3)
C7 C8 C9 C10 1.0(3)
C6 N2 C10 C9 -1.0(2)
Mn1 N2 C10 C9 177.77(13)
C8 C9 C10 N2 -0.2(3)
C21 Mn1 C11 C12 54.90(15)
N2 Mn1 C11 C12 -178.46(11)
N1 Mn1 C11 C12 -99.39(12)
Mn1 C11 C12 C15 57.73(16)
Mn1 C11 C12 C13 -63.83(16)
Mn1 C11 C12 C14 178.60(13)
C13 C12 C15 C20 18.7(2)
C14 C12 C15 C20 136.78(17)
C11 C12 C15 C20 -100.56(17)
C13 C12 C15 C16 -163.84(15)
C14 C12 C15 C16 -45.8(2)
C11 C12 C15 C16 76.85(18)
C20 C15 C16 C17 -0.9(2)
C12 C15 C16 C17 -178.52(15)
C15 C16 C17 C18 0.1(3)
C16 C17 C18 C19 0.8(3)
C17 C18 C19 C20 -0.9(3)
C18 C19 C20 C15 0.1(3)
C16 C15 C20 C19 0.8(2)
C12 C15 C20 C19 178.33(15)
C11 Mn1 C21 C22 -147.74(12)
N2 Mn1 C21 C22 85.87(13)
N1 Mn1 C21 C22 5.92(15)
Mn1 C21 C22 C23 69.21(16)
Mn1 C21 C22 C25 -53.36(17)
Mn1 C21 C22 C24 -172.44(12)
C23 C22 C25 C26 5.1(2)
C21 C22 C25 C26 125.50(16)
C24 C22 C25 C26 -113.17(18)
C23 C22 C25 C30 -175.18(15)
C21 C22 C25 C30 -54.74(19)
C24 C22 C25 C30 66.59(19)
C30 C25 C26 C27 0.7(2)
C22 C25 C26 C27 -179.58(16)
C25 C26 C27 C28 -0.6(3)
C26 C27 C28 C29 0.0(3)
C27 C28 C29 C30 0.5(3)
C28 C29 C30 C25 -0.3(3)
C26 C25 C30 C29 -0.2(2)
C22 C25 C30 C29 -179.99(15)
